data_4081618
loop_
_publ_author_name
'Patra, Malay'
'Hess, Jeannine'
'Konatschnig, Sandro'
'Spingler, Bernhard'
'Gasser, Gilles'

_publ_section_title
;
 Synthesis of Ferrocenyl and Ruthenocenyl Thioamide Derivatives Using a
 Single-Step Three-Component Reaction
;
_journal_issue 20
_journal_name_full Organometallics
_journal_page_first 6098
_journal_paper_doi 10.1021/om400715m
_journal_volume 32
_journal_year 2013
_chemical_formula_sum 'C19 H20 Fe N2 S'
_chemical_formula_weight 364.28
_chemical_name_systematic
; 
 ? 
;
_space_group_IT_number 14
_symmetry_cell_setting monoclinic
_symmetry_space_group_name_Hall '-P 2ybc'
_symmetry_space_group_name_H-M 'P 1 21/c 1'
_atom_sites_solution_hydrogens geom
_atom_sites_solution_primary direct
_atom_sites_solution_secondary difmap
_audit_creation_method SHELXL-97
_cell_angle_alpha 90.00
_cell_angle_beta 94.5062(8)
_cell_angle_gamma 90.00
_cell_formula_units_Z 4
_cell_length_a 19.18773(17)
_cell_length_b 9.31430(9)
_cell_length_c 9.21247(8)
_cell_measurement_reflns_used 13105
_cell_measurement_temperature 183(2)
_cell_measurement_theta_max 74.2880
_cell_measurement_theta_min 2.2980
_cell_volume 1641.37(3)
_computing_cell_refinement 'CrysAlis PRO (Agilent, 2011)'
_computing_data_collection 'CrysAlis PRO (Agilent, 2011)'
_computing_data_reduction 'CrysAlis PRO (Agilent, 2011)'
_computing_molecular_graphics 'ORTEP-3 (Farrugia, 1997)'
_computing_publication_material 'SHELXL-97 (Sheldrick, 2008)'
_computing_structure_refinement 'SHELXL-97 (Sheldrick, 2008)'
_computing_structure_solution 'SIR-97 (Altomare, 1999)'
_diffrn_ambient_temperature 183(2)
_diffrn_detector_area_resol_mean 10.3801
_diffrn_measured_fraction_theta_full 0.986
_diffrn_measured_fraction_theta_max 0.986
_diffrn_measurement_device_type 'Agilent SuperNova dual radiation CCD'
_diffrn_measurement_method '\w scans'
_diffrn_radiation_monochromator mirror
_diffrn_radiation_source 'SuperNova (Cu) X-ray Source'
_diffrn_radiation_type 'Cu K\a'
_diffrn_radiation_wavelength 1.54184
_diffrn_reflns_av_R_equivalents 0.0208
_diffrn_reflns_av_sigmaI/netI 0.0114
_diffrn_reflns_limit_h_max 23
_diffrn_reflns_limit_h_min -23
_diffrn_reflns_limit_k_max 11
_diffrn_reflns_limit_k_min -10
_diffrn_reflns_limit_l_max 11
_diffrn_reflns_limit_l_min -11
_diffrn_reflns_number 17201
_diffrn_reflns_theta_full 74.29
_diffrn_reflns_theta_max 74.29
_diffrn_reflns_theta_min 2.31
_exptl_absorpt_coefficient_mu 8.539
_exptl_absorpt_correction_T_max 0.5863
_exptl_absorpt_correction_T_min 0.2075
_exptl_absorpt_correction_type multi-scan
_exptl_absorpt_process_details
;
CrysAlisPro, Agilent Technologies,
Version 1.171.36.24 (release 03-12-2012 CrysAlis171 .NET)
(compiled Dec  3 2012,18:21:49)
Empirical absorption correction using spherical harmonics,
 implemented in SCALE3 ABSPACK scaling algorithm.
;
_exptl_crystal_colour red
_exptl_crystal_density_diffrn 1.474
_exptl_crystal_density_method 'not measured'
_exptl_crystal_description plate
_exptl_crystal_F_000 760
_exptl_crystal_size_max 0.34
_exptl_crystal_size_mid 0.21
_exptl_crystal_size_min 0.07
_refine_diff_density_max 0.260
_refine_diff_density_min -0.280
_refine_diff_density_rms 0.038
_refine_ls_extinction_method none
_refine_ls_goodness_of_fit_ref 1.029
_refine_ls_hydrogen_treatment mixed
_refine_ls_matrix_type full
_refine_ls_number_parameters 214
_refine_ls_number_reflns 3308
_refine_ls_number_restraints 0
_refine_ls_restrained_S_all 1.029
_refine_ls_R_factor_all 0.0297
_refine_ls_R_factor_gt 0.0267
_refine_ls_shift/su_max 0.001
_refine_ls_shift/su_mean 0.000
_refine_ls_structure_factor_coef Fsqd
_refine_ls_weighting_details 'calc w=1/[\s^2^(Fo^2^)+(0.0338P)^2^+0.7208P] where P=(Fo^2^+2Fc^2^)/3'
_refine_ls_weighting_scheme calc
_refine_ls_wR_factor_gt 0.0671
_refine_ls_wR_factor_ref 0.0691
_reflns_number_gt 3076
_reflns_number_total 3308
_reflns_threshold_expression >2sigma(I)
_cod_data_source_file om400715m_si_002.cif
_cod_data_source_block 3c'
_cod_original_sg_symbol_H-M P21/c
_cod_database_code 4081618

loop_
_symmetry_equiv_pos_as_xyz
'x, y, z'
'-x, y+1/2, -z+1/2'
'-x, -y, -z'
'x, -y-1/2, z-1/2'

loop_
_atom_site_label
_atom_site_type_symbol
_atom_site_fract_x
_atom_site_fract_y
_atom_site_fract_z
_atom_site_U_iso_or_equiv
_atom_site_adp_type
_atom_site_occupancy
_atom_site_symmetry_multiplicity
_atom_site_calc_flag
_atom_site_refinement_flags
Fe1 Fe 0.619137(12) 0.51598(3) 0.33713(3) 0.03120(8) Uani 1 1 d .
C1 C 0.65924(8) 0.63553(18) 0.17922(17) 0.0348(3) Uani 1 1 d .
C2 C 0.62796(9) 0.72652(18) 0.28247(18) 0.0361(3) Uani 1 1 d .
H2A H 0.6511 0.7988 0.3409 0.043 Uiso 1 1 calc R
C3 C 0.55642(9) 0.6885(2) 0.2811(2) 0.0412(4) Uani 1 1 d .
H3A H 0.5231 0.7316 0.3384 0.049 Uiso 1 1 calc R
C4 C 0.54294(9) 0.5755(2) 0.1799(2) 0.0438(4) Uani 1 1 d .
H4A H 0.4991 0.5297 0.1582 0.053 Uiso 1 1 calc R
C5 C 0.60590(9) 0.5421(2) 0.11648(19) 0.0401(4) Uani 1 1 d .
H5A H 0.6117 0.4704 0.0450 0.048 Uiso 1 1 calc R
C6 C 0.69832(10) 0.3888(2) 0.4250(2) 0.0457(4) Uani 1 1 d .
H6A H 0.7440 0.3827 0.3925 0.055 Uiso 1 1 calc R
C7 C 0.67643(10) 0.4849(2) 0.5313(2) 0.0425(4) Uani 1 1 d .
H7A H 0.7049 0.5541 0.5833 0.051 Uiso 1 1 calc R
C8 C 0.60449(10) 0.4599(2) 0.54690(19) 0.0420(4) Uani 1 1 d .
H8A H 0.5763 0.5097 0.6106 0.050 Uiso 1 1 calc R
C9 C 0.58227(10) 0.3477(2) 0.4509(2) 0.0447(4) Uani 1 1 d .
H9A H 0.5364 0.3086 0.4389 0.054 Uiso 1 1 calc R
C10 C 0.64031(11) 0.3037(2) 0.3755(2) 0.0479(4) Uani 1 1 d .
H10A H 0.6402 0.2299 0.3043 0.057 Uiso 1 1 calc R
C11 C 0.73352(9) 0.62914(18) 0.15103(18) 0.0366(4) Uani 1 1 d .
C12 C 0.85318(9) 0.7054(2) 0.2371(2) 0.0477(4) Uani 1 1 d .
H12A H 0.8707 0.7996 0.2737 0.057 Uiso 1 1 calc R
H12B H 0.8649 0.6961 0.1348 0.057 Uiso 1 1 calc R
C13 C 0.89009(10) 0.5865(2) 0.3276(2) 0.0481(4) Uani 1 1 d .
H13A H 0.8780 0.5939 0.4298 0.058 Uiso 1 1 calc R
H13B H 0.8742 0.4917 0.2894 0.058 Uiso 1 1 calc R
C14 C 0.96822(10) 0.5994(2) 0.3215(2) 0.0424(4) Uani 1 1 d .
C15 C 1.00933(10) 0.6749(2) 0.4255(2) 0.0470(4) Uani 1 1 d .
H15A H 0.9885 0.7136 0.5071 0.056 Uiso 1 1 calc R
C16 C 1.08005(10) 0.6954(2) 0.4132(2) 0.0494(5) Uani 1 1 d .
H16A H 1.1070 0.7465 0.4871 0.059 Uiso 1 1 calc R
C17 C 1.11193(9) 0.6424(2) 0.2949(2) 0.0463(4) Uani 1 1 d .
C18 C 1.07189(10) 0.5617(2) 0.1933(2) 0.0464(4) Uani 1 1 d .
H18A H 1.0931 0.5201 0.1136 0.056 Uiso 1 1 calc R
C19 C 1.00118(11) 0.5410(2) 0.2069(2) 0.0466(4) Uani 1 1 d .
H19A H 0.9747 0.4854 0.1358 0.056 Uiso 1 1 calc R
N1 N 0.77731(7) 0.70145(17) 0.24147(17) 0.0431(3) Uani 1 1 d .
H1A H 0.7592 0.7515 0.3103 0.052 Uiso 1 1 calc R
N2 N 1.18245(9) 0.6729(3) 0.2765(2) 0.0736(7) Uani 1 1 d .
H2B H 1.2017(16) 0.619(4) 0.213(4) 0.110 Uiso 1 1 d .
H2C H 1.2047(17) 0.716(4) 0.347(4) 0.110 Uiso 1 1 d .
S1 S 0.75943(3) 0.53569(6) 0.00828(5) 0.05025(13) Uani 1 1 d .

loop_
_atom_site_aniso_label
_atom_site_aniso_U_11
_atom_site_aniso_U_22
_atom_site_aniso_U_33
_atom_site_aniso_U_23
_atom_site_aniso_U_13
_atom_site_aniso_U_12
Fe1 0.03137(14) 0.02948(14) 0.03339(14) 0.00228(9) 0.00658(10) 0.00033(9)
C1 0.0383(8) 0.0335(9) 0.0337(8) 0.0051(6) 0.0092(6) 0.0008(7)
C2 0.0399(8) 0.0303(8) 0.0393(8) 0.0048(7) 0.0107(7) 0.0029(7)
C3 0.0367(8) 0.0405(10) 0.0477(10) 0.0116(8) 0.0111(7) 0.0084(7)
C4 0.0354(8) 0.0494(11) 0.0459(10) 0.0104(8) -0.0005(7) -0.0013(8)
C5 0.0438(9) 0.0424(10) 0.0342(8) 0.0035(7) 0.0034(7) -0.0021(8)
C6 0.0426(9) 0.0434(11) 0.0516(10) 0.0091(8) 0.0071(8) 0.0122(8)
C7 0.0454(10) 0.0397(10) 0.0412(9) 0.0049(7) -0.0055(8) 0.0009(7)
C8 0.0489(10) 0.0423(10) 0.0358(9) 0.0064(7) 0.0101(7) 0.0034(8)
C9 0.0503(10) 0.0380(10) 0.0462(10) 0.0107(8) 0.0056(8) -0.0087(8)
C10 0.0682(12) 0.0304(9) 0.0451(10) 0.0021(7) 0.0054(9) 0.0043(8)
C11 0.0407(9) 0.0326(8) 0.0380(8) 0.0061(7) 0.0130(7) 0.0012(7)
C12 0.0372(9) 0.0457(11) 0.0617(12) 0.0034(9) 0.0141(8) -0.0049(8)
C13 0.0473(10) 0.0486(11) 0.0497(10) 0.0042(8) 0.0108(8) -0.0053(8)
C14 0.0456(9) 0.0383(10) 0.0434(9) 0.0046(7) 0.0052(7) 0.0015(7)
C15 0.0515(10) 0.0498(11) 0.0403(9) -0.0021(8) 0.0071(8) 0.0055(9)
C16 0.0465(10) 0.0572(12) 0.0436(10) -0.0057(9) -0.0030(8) 0.0052(9)
C17 0.0404(9) 0.0520(12) 0.0459(10) 0.0015(8) -0.0009(7) 0.0131(8)
C18 0.0479(10) 0.0486(11) 0.0431(9) -0.0028(8) 0.0052(8) 0.0119(8)
C19 0.0513(10) 0.0424(11) 0.0458(10) -0.0052(8) 0.0020(8) 0.0002(8)
N1 0.0372(7) 0.0429(9) 0.0510(8) -0.0047(7) 0.0161(6) -0.0037(6)
N2 0.0367(9) 0.1128(19) 0.0706(13) -0.0275(12) 0.0001(8) 0.0110(10)
S1 0.0549(3) 0.0535(3) 0.0447(2) -0.0041(2) 0.0188(2) 0.0093(2)

loop_
_atom_type_symbol
_atom_type_description
_atom_type_scat_dispersion_real
_atom_type_scat_dispersion_imag
_atom_type_scat_source
C C 0.0181 0.0091 'International Tables Vol C Tables 4.2.6.8 and 6.1.1.4'
H H 0.0000 0.0000 'International Tables Vol C Tables 4.2.6.8 and 6.1.1.4'
Fe Fe -1.1336 3.1974 'International Tables Vol C Tables 4.2.6.8 and 6.1.1.4'
N N 0.0311 0.0180 'International Tables Vol C Tables 4.2.6.8 and 6.1.1.4'
S S 0.3331 0.5567 'International Tables Vol C Tables 4.2.6.8 and 6.1.1.4'

loop_
_geom_angle_atom_site_label_1
_geom_angle_atom_site_label_2
_geom_angle_atom_site_label_3
_geom_angle
C1 Fe1 C2 41.48(6)
C1 Fe1 C9 162.62(7)
C2 Fe1 C9 154.86(7)
C1 Fe1 C6 106.84(7)
C2 Fe1 C6 125.66(8)
C9 Fe1 C6 68.21(8)
C1 Fe1 C8 154.97(8)
C2 Fe1 C8 120.06(7)
C9 Fe1 C8 40.46(7)
C6 Fe1 C8 68.30(7)
C1 Fe1 C5 41.11(7)
C2 Fe1 C5 69.24(7)
C9 Fe1 C5 125.51(8)
C6 Fe1 C5 119.57(8)
C8 Fe1 C5 162.97(7)
C1 Fe1 C10 124.96(7)
C2 Fe1 C10 162.91(8)
C9 Fe1 C10 40.63(8)
C6 Fe1 C10 40.46(8)
C8 Fe1 C10 68.24(8)
C5 Fe1 C10 107.13(8)
C1 Fe1 C7 119.75(7)
C2 Fe1 C7 107.65(7)
C9 Fe1 C7 68.08(7)
C6 Fe1 C7 40.51(7)
C8 Fe1 C7 40.60(8)
C5 Fe1 C7 154.59(8)
C10 Fe1 C7 68.05(8)
C1 Fe1 C3 68.75(7)
C2 Fe1 C3 40.59(7)
C9 Fe1 C3 120.72(7)
C6 Fe1 C3 163.38(8)
C8 Fe1 C3 108.50(7)
C5 Fe1 C3 68.37(7)
C10 Fe1 C3 155.09(8)
C7 Fe1 C3 126.57(8)
C1 Fe1 C4 68.61(7)
C2 Fe1 C4 68.51(7)
C9 Fe1 C4 108.25(8)
C6 Fe1 C4 154.53(8)
C8 Fe1 C4 126.42(7)
C5 Fe1 C4 40.49(7)
C10 Fe1 C4 120.27(8)
C7 Fe1 C4 163.71(8)
C3 Fe1 C4 40.41(8)
C5 C1 C2 107.63(14)
C5 C1 C11 125.24(15)
C2 C1 C11 126.93(16)
C5 C1 Fe1 69.90(9)
C2 C1 Fe1 69.42(9)
C11 C1 Fe1 122.12(11)
C3 C2 C1 107.50(16)
C3 C2 Fe1 70.25(10)
C1 C2 Fe1 69.10(9)
C3 C2 H2A 126.2
C1 C2 H2A 126.2
Fe1 C2 H2A 126.0
C4 C3 C2 108.56(15)
C4 C3 Fe1 69.89(10)
C2 C3 Fe1 69.16(9)
C4 C3 H3A 125.7
C2 C3 H3A 125.7
Fe1 C3 H3A 126.8
C3 C4 C5 108.48(16)
C3 C4 Fe1 69.70(10)
C5 C4 Fe1 69.43(10)
C3 C4 H4A 125.8
C5 C4 H4A 125.8
Fe1 C4 H4A 126.7
C4 C5 C1 107.81(16)
C4 C5 Fe1 70.08(10)
C1 C5 Fe1 68.98(9)
C4 C5 H5A 126.1
C1 C5 H5A 126.1
Fe1 C5 H5A 126.4
C10 C6 C7 108.03(16)
C10 C6 Fe1 69.83(10)
C7 C6 Fe1 69.86(10)
C10 C6 H6A 126.0
C7 C6 H6A 126.0
Fe1 C6 H6A 125.9
C6 C7 C8 108.06(17)
C6 C7 Fe1 69.63(10)
C8 C7 Fe1 69.58(10)
C6 C7 H7A 126.0
C8 C7 H7A 126.0
Fe1 C7 H7A 126.4
C9 C8 C7 107.86(16)
C9 C8 Fe1 69.76(10)
C7 C8 Fe1 69.81(10)
C9 C8 H8A 126.1
C7 C8 H8A 126.1
Fe1 C8 H8A 125.9
C8 C9 C10 108.10(17)
C8 C9 Fe1 69.77(10)
C10 C9 Fe1 69.75(10)
C8 C9 H9A 125.9
C10 C9 H9A 125.9
Fe1 C9 H9A 126.1
C6 C10 C9 107.95(17)
C6 C10 Fe1 69.71(10)
C9 C10 Fe1 69.62(10)
C6 C10 H10A 126.0
C9 C10 H10A 126.0
Fe1 C10 H10A 126.2
N1 C11 C1 116.46(15)
N1 C11 S1 122.96(13)
C1 C11 S1 120.57(13)
N1 C12 C13 112.80(15)
N1 C12 H12A 109.0
C13 C12 H12A 109.0
N1 C12 H12B 109.0
C13 C12 H12B 109.0
H12A C12 H12B 107.8
C14 C13 C12 110.00(15)
C14 C13 H13A 109.7
C12 C13 H13A 109.7
C14 C13 H13B 109.7
C12 C13 H13B 109.7
H13A C13 H13B 108.2
C19 C14 C15 117.27(17)
C19 C14 C13 120.79(17)
C15 C14 C13 121.88(17)
C16 C15 C14 121.49(17)
C16 C15 H15A 119.3
C14 C15 H15A 119.3
C17 C16 C15 120.87(18)
C17 C16 H16A 119.6
C15 C16 H16A 119.6
C16 C17 C18 118.05(18)
C16 C17 N2 120.88(19)
C18 C17 N2 121.05(18)
C17 C18 C19 120.61(17)
C17 C18 H18A 119.7
C19 C18 H18A 119.7
C14 C19 C18 121.59(18)
C14 C19 H19A 119.2
C18 C19 H19A 119.2
C11 N1 C12 125.57(15)
C11 N1 H1A 117.2
C12 N1 H1A 117.2
C17 N2 H2B 115(2)
C17 N2 H2C 116(2)
H2B N2 H2C 125(3)

loop_
_geom_bond_atom_site_label_1
_geom_bond_atom_site_label_2
_geom_bond_distance
Fe1 C1 2.0308(16)
Fe1 C2 2.0351(17)
Fe1 C9 2.0424(17)
Fe1 C6 2.0425(17)
Fe1 C8 2.0426(17)
Fe1 C5 2.0431(17)
Fe1 C10 2.0441(18)
Fe1 C7 2.0456(18)
Fe1 C3 2.0494(17)
Fe1 C4 2.0518(18)
C1 C5 1.431(2)
C1 C2 1.440(2)
C1 C11 1.470(2)
C2 C3 1.417(2)
C2 H2A 0.9500
C3 C4 1.417(3)
C3 H3A 0.9500
C4 C5 1.417(3)
C4 H4A 0.9500
C5 H5A 0.9500
C6 C10 1.413(3)
C6 C7 1.415(3)
C6 H6A 0.9500
C7 C8 1.418(3)
C7 H7A 0.9500
C8 C9 1.413(3)
C8 H8A 0.9500
C9 C10 1.419(3)
C9 H9A 0.9500
C10 H10A 0.9500
C11 N1 1.321(2)
C11 S1 1.6843(17)
C12 N1 1.460(2)
C12 C13 1.526(3)
C12 H12A 0.9900
C12 H12B 0.9900
C13 C14 1.509(3)
C13 H13A 0.9900
C13 H13B 0.9900
C14 C19 1.384(3)
C14 C15 1.384(3)
C15 C16 1.384(3)
C15 H15A 0.9500
C16 C17 1.382(3)
C16 H16A 0.9500
C17 C18 1.386(3)
C17 N2 1.406(3)
C18 C19 1.386(3)
C18 H18A 0.9500
C19 H19A 0.9500
N1 H1A 0.8800
N2 H2B 0.87(3)
N2 H2C 0.85(3)

loop_
_geom_torsion_atom_site_label_1
_geom_torsion_atom_site_label_2
_geom_torsion_atom_site_label_3
_geom_torsion_atom_site_label_4
_geom_torsion
C2 Fe1 C1 C5 -118.81(14)
C9 Fe1 C1 C5 45.3(3)
C6 Fe1 C1 C5 115.94(11)
C8 Fe1 C1 C5 -169.42(16)
C10 Fe1 C1 C5 75.26(13)
C7 Fe1 C1 C5 158.03(11)
C3 Fe1 C1 C5 -81.03(11)
C4 Fe1 C1 C5 -37.50(11)
C9 Fe1 C1 C2 164.1(2)
C6 Fe1 C1 C2 -125.25(11)
C8 Fe1 C1 C2 -50.6(2)
C5 Fe1 C1 C2 118.81(14)
C10 Fe1 C1 C2 -165.93(11)
C7 Fe1 C1 C2 -83.15(12)
C3 Fe1 C1 C2 37.79(10)
C4 Fe1 C1 C2 81.31(11)
C2 Fe1 C1 C11 121.47(18)
C9 Fe1 C1 C11 -74.4(3)
C6 Fe1 C1 C11 -3.78(16)
C8 Fe1 C1 C11 70.9(2)
C5 Fe1 C1 C11 -119.71(18)
C10 Fe1 C1 C11 -44.46(17)
C7 Fe1 C1 C11 38.32(17)
C3 Fe1 C1 C11 159.26(16)
C4 Fe1 C1 C11 -157.22(16)
C5 C1 C2 C3 -0.32(18)
C11 C1 C2 C3 -175.37(15)
Fe1 C1 C2 C3 -60.02(11)
C5 C1 C2 Fe1 59.70(11)
C11 C1 C2 Fe1 -115.35(16)
C1 Fe1 C2 C3 118.63(15)
C9 Fe1 C2 C3 -50.3(2)
C6 Fe1 C2 C3 -167.22(11)
C8 Fe1 C2 C3 -83.57(12)
C5 Fe1 C2 C3 80.59(11)
C10 Fe1 C2 C3 161.3(2)
C7 Fe1 C2 C3 -126.14(11)
C4 Fe1 C2 C3 37.05(11)
C9 Fe1 C2 C1 -168.90(15)
C6 Fe1 C2 C1 74.15(12)
C8 Fe1 C2 C1 157.80(10)
C5 Fe1 C2 C1 -38.04(10)
C10 Fe1 C2 C1 42.7(3)
C7 Fe1 C2 C1 115.23(11)
C3 Fe1 C2 C1 -118.63(15)
C4 Fe1 C2 C1 -81.58(11)
C1 C2 C3 C4 0.36(19)
Fe1 C2 C3 C4 -58.94(12)
C1 C2 C3 Fe1 59.29(11)
C1 Fe1 C3 C4 81.55(11)
C2 Fe1 C3 C4 120.14(15)
C9 Fe1 C3 C4 -82.19(12)
C6 Fe1 C3 C4 159.1(2)
C8 Fe1 C3 C4 -124.94(11)
C5 Fe1 C3 C4 37.23(10)
C10 Fe1 C3 C4 -46.9(2)
C7 Fe1 C3 C4 -166.46(11)
C1 Fe1 C3 C2 -38.59(10)
C9 Fe1 C3 C2 157.66(10)
C6 Fe1 C3 C2 38.9(3)
C8 Fe1 C3 C2 114.92(11)
C5 Fe1 C3 C2 -82.92(11)
C10 Fe1 C3 C2 -167.07(15)
C7 Fe1 C3 C2 73.40(13)
C4 Fe1 C3 C2 -120.14(15)
C2 C3 C4 C5 -0.3(2)
Fe1 C3 C4 C5 -58.75(12)
C2 C3 C4 Fe1 58.49(12)
C1 Fe1 C4 C3 -81.93(11)
C2 Fe1 C4 C3 -37.21(10)
C9 Fe1 C4 C3 116.25(11)
C6 Fe1 C4 C3 -166.26(16)
C8 Fe1 C4 C3 75.04(13)
C5 Fe1 C4 C3 -119.99(15)
C10 Fe1 C4 C3 159.13(10)
C7 Fe1 C4 C3 42.1(3)
C1 Fe1 C4 C5 38.06(11)
C2 Fe1 C4 C5 82.78(11)
C9 Fe1 C4 C5 -123.76(11)
C6 Fe1 C4 C5 -46.3(2)
C8 Fe1 C4 C5 -164.97(11)
C10 Fe1 C4 C5 -80.88(13)
C7 Fe1 C4 C5 162.1(2)
C3 Fe1 C4 C5 119.99(15)
C3 C4 C5 C1 0.1(2)
Fe1 C4 C5 C1 -58.86(12)
C3 C4 C5 Fe1 58.92(12)
C2 C1 C5 C4 0.16(19)
C11 C1 C5 C4 175.31(15)
Fe1 C1 C5 C4 59.55(12)
C2 C1 C5 Fe1 -59.40(11)
C11 C1 C5 Fe1 115.76(16)
C1 Fe1 C5 C4 -119.19(15)
C2 Fe1 C5 C4 -80.83(12)
C9 Fe1 C5 C4 75.92(14)
C6 Fe1 C5 C4 159.06(12)
C8 Fe1 C5 C4 45.4(3)
C10 Fe1 C5 C4 116.84(12)
C7 Fe1 C5 C4 -168.39(16)
C3 Fe1 C5 C4 -37.16(11)
C2 Fe1 C5 C1 38.36(10)
C9 Fe1 C5 C1 -164.88(10)
C6 Fe1 C5 C1 -81.74(12)
C8 Fe1 C5 C1 164.6(2)
C10 Fe1 C5 C1 -123.96(11)
C7 Fe1 C5 C1 -49.2(2)
C3 Fe1 C5 C1 82.04(11)
C4 Fe1 C5 C1 119.19(15)
C1 Fe1 C6 C10 -124.58(11)
C2 Fe1 C6 C10 -166.32(10)
C9 Fe1 C6 C10 37.75(11)
C8 Fe1 C6 C10 81.47(12)
C5 Fe1 C6 C10 -81.75(12)
C7 Fe1 C6 C10 119.07(16)
C3 Fe1 C6 C10 163.5(2)
C4 Fe1 C6 C10 -49.1(2)
C1 Fe1 C6 C7 116.35(11)
C2 Fe1 C6 C7 74.61(13)
C9 Fe1 C6 C7 -81.32(12)
C8 Fe1 C6 C7 -37.60(11)
C5 Fe1 C6 C7 159.18(11)
C10 Fe1 C6 C7 -119.07(16)
C3 Fe1 C6 C7 44.4(3)
C4 Fe1 C6 C7 -168.17(15)
C10 C6 C7 C8 -0.5(2)
Fe1 C6 C7 C8 59.17(12)
C10 C6 C7 Fe1 -59.63(12)
C1 Fe1 C7 C6 -81.07(12)
C2 Fe1 C7 C6 -124.71(11)
C9 Fe1 C7 C6 81.66(12)
C8 Fe1 C7 C6 119.41(16)
C5 Fe1 C7 C6 -46.1(2)
C10 Fe1 C7 C6 37.70(11)
C3 Fe1 C7 C6 -165.57(11)
C4 Fe1 C7 C6 161.7(2)
C1 Fe1 C7 C8 159.52(11)
C2 Fe1 C7 C8 115.89(11)
C9 Fe1 C7 C8 -37.75(11)
C6 Fe1 C7 C8 -119.41(16)
C5 Fe1 C7 C8 -165.49(16)
C10 Fe1 C7 C8 -81.71(12)
C3 Fe1 C7 C8 75.02(13)
C4 Fe1 C7 C8 42.3(3)
C6 C7 C8 C9 0.4(2)
Fe1 C7 C8 C9 59.62(12)
C6 C7 C8 Fe1 -59.20(12)
C1 Fe1 C8 C9 -164.81(15)
C2 Fe1 C8 C9 158.94(11)
C6 Fe1 C8 C9 -81.42(12)
C5 Fe1 C8 C9 39.5(3)
C10 Fe1 C8 C9 -37.71(12)
C7 Fe1 C8 C9 -118.94(16)
C3 Fe1 C8 C9 115.96(12)
C4 Fe1 C8 C9 74.62(14)
C1 Fe1 C8 C7 -45.9(2)
C2 Fe1 C8 C7 -82.13(12)
C9 Fe1 C8 C7 118.94(16)
C6 Fe1 C8 C7 37.52(11)
C5 Fe1 C8 C7 158.5(2)
C10 Fe1 C8 C7 81.22(12)
C3 Fe1 C8 C7 -125.11(11)
C4 Fe1 C8 C7 -166.44(11)
C7 C8 C9 C10 -0.2(2)
Fe1 C8 C9 C10 59.43(12)
C7 C8 C9 Fe1 -59.65(12)
C1 Fe1 C9 C8 158.2(2)
C2 Fe1 C9 C8 -47.1(2)
C6 Fe1 C9 C8 81.67(12)
C5 Fe1 C9 C8 -166.76(11)
C10 Fe1 C9 C8 119.27(16)
C7 Fe1 C9 C8 37.88(11)
C3 Fe1 C9 C8 -82.66(13)
C4 Fe1 C9 C8 -125.21(12)
C1 Fe1 C9 C10 38.9(3)
C2 Fe1 C9 C10 -166.33(16)
C6 Fe1 C9 C10 -37.59(12)
C8 Fe1 C9 C10 -119.27(16)
C5 Fe1 C9 C10 73.98(14)
C7 Fe1 C9 C10 -81.39(12)
C3 Fe1 C9 C10 158.08(12)
C4 Fe1 C9 C10 115.52(12)
C7 C6 C10 C9 0.3(2)
Fe1 C6 C10 C9 -59.33(13)
C7 C6 C10 Fe1 59.65(12)
C8 C9 C10 C6 -0.1(2)
Fe1 C9 C10 C6 59.39(13)
C8 C9 C10 Fe1 -59.45(12)
C1 Fe1 C10 C6 74.04(13)
C2 Fe1 C10 C6 40.8(3)
C9 Fe1 C10 C6 -119.20(16)
C8 Fe1 C10 C6 -81.64(12)
C5 Fe1 C10 C6 115.76(11)
C7 Fe1 C10 C6 -37.74(11)
C3 Fe1 C10 C6 -168.86(15)
C4 Fe1 C10 C6 157.89(11)
C1 Fe1 C10 C9 -166.76(10)
C2 Fe1 C10 C9 160.0(2)
C6 Fe1 C10 C9 119.20(16)
C8 Fe1 C10 C9 37.56(11)
C5 Fe1 C10 C9 -125.04(12)
C7 Fe1 C10 C9 81.46(12)
C3 Fe1 C10 C9 -49.7(2)
C4 Fe1 C10 C9 -82.91(13)
C5 C1 C11 N1 -165.45(16)
C2 C1 C11 N1 8.8(2)
Fe1 C1 C11 N1 -78.50(18)
C5 C1 C11 S1 15.5(2)
C2 C1 C11 S1 -170.27(13)
Fe1 C1 C11 S1 102.45(14)
N1 C12 C13 C14 -178.47(16)
C12 C13 C14 C19 -83.8(2)
C12 C13 C14 C15 93.1(2)
C19 C14 C15 C16 2.0(3)
C13 C14 C15 C16 -175.03(18)
C14 C15 C16 C17 0.9(3)
C15 C16 C17 C18 -3.5(3)
C15 C16 C17 N2 174.9(2)
C16 C17 C18 C19 3.1(3)
N2 C17 C18 C19 -175.2(2)
C15 C14 C19 C18 -2.4(3)
C13 C14 C19 C18 174.68(18)
C17 C18 C19 C14 -0.1(3)
C1 C11 N1 C12 177.51(16)
S1 C11 N1 C12 -3.5(3)
C13 C12 N1 C11 -89.6(2)
